data_7102623
loop_
_publ_author_name
'Jeong, Nakcheol'
'Kim, Dong Hoon'
'Choi, Jun Hun'

_publ_section_title
;
 Desymmetrization of meso-dienyne by asymmetric Pauson-Khand type
 reaction catalysts.
;
_journal_issue 9
_journal_name_full 'Chemical communications (Cambridge, England)'
_journal_page_first 1134
_journal_page_last 1135
_journal_paper_doi 10.1039/b401288g
_journal_year 2004
_chemical_formula_sum 'C23 H35 N3 O3 S'
_chemical_formula_weight 433.60
_chemical_name_systematic
;
?
;
_space_group_IT_number 4
_symmetry_cell_setting monoclinic
_symmetry_space_group_name_Hall 'P 2yb'
_symmetry_space_group_name_H-M 'P 1 21 1'
_atom_sites_solution_hydrogens geom
_atom_sites_solution_primary direct
_atom_sites_solution_secondary difmap
_audit_creation_method SHELXL-97
_cell_angle_alpha 90.00
_cell_angle_beta 106.16(2)
_cell_angle_gamma 90.00
_cell_formula_units_Z 2
_cell_length_a 11.130(2)
_cell_length_b 7.964(2)
_cell_length_c 13.859(2)
_cell_measurement_reflns_used 25
_cell_measurement_temperature 293(2)
_cell_measurement_theta_max 22.2
_cell_measurement_theta_min 3.00
_cell_volume 1179.9(4)
_computing_molecular_graphics ORTEP
_computing_structure_refinement 'SHELXL-97 (Sheldrick, 1997)'
_computing_structure_solution 'SHELXS-97 (Sheldrick, 1990)'
_diffrn_ambient_temperature 293(2)
_diffrn_measured_fraction_theta_full 0.528
_diffrn_measured_fraction_theta_max 0.528
_diffrn_measurement_device_type 'Enraf Nonius CAD4'
_diffrn_measurement_method 'omega-2 theta scan'
_diffrn_radiation_monochromator graphite
_diffrn_radiation_source 'fine-focus sealed tube'
_diffrn_radiation_type MoK\a
_diffrn_radiation_wavelength 0.71073
_diffrn_reflns_av_R_equivalents 0.0392
_diffrn_reflns_av_sigmaI/netI 0.0460
_diffrn_reflns_limit_h_max 13
_diffrn_reflns_limit_h_min 0
_diffrn_reflns_limit_k_max 9
_diffrn_reflns_limit_k_min 0
_diffrn_reflns_limit_l_max 15
_diffrn_reflns_limit_l_min -16
_diffrn_reflns_number 1318
_diffrn_reflns_theta_full 25.48
_diffrn_reflns_theta_max 25.48
_diffrn_reflns_theta_min 1.53
_diffrn_standards_decay_% 0
_diffrn_standards_interval_time '2 hr'
_diffrn_standards_number 3
_exptl_absorpt_coefficient_mu 0.165
_exptl_absorpt_correction_type none
_exptl_crystal_colour colorless
_exptl_crystal_density_diffrn 1.220
_exptl_crystal_density_method 'not measured'
_exptl_crystal_description block
_exptl_crystal_F_000 468
_exptl_crystal_size_max 0.36
_exptl_crystal_size_mid 0.22
_exptl_crystal_size_min 0.14
_refine_diff_density_max 0.127
_refine_diff_density_min -0.153
_refine_diff_density_rms 0.032
_refine_ls_abs_structure_details 'Flack H D (1983), Acta Cryst. A39, 876-881'
_refine_ls_abs_structure_Flack -0.1(2)
_refine_ls_extinction_method none
_refine_ls_goodness_of_fit_ref 1.128
_refine_ls_hydrogen_treatment mixed
_refine_ls_matrix_type full
_refine_ls_number_parameters 271
_refine_ls_number_reflns 1252
_refine_ls_number_restraints 1
_refine_ls_restrained_S_all 1.127
_refine_ls_R_factor_all 0.0524
_refine_ls_R_factor_gt 0.0482
_refine_ls_shift/su_max 0.001
_refine_ls_shift/su_mean 0.000
_refine_ls_structure_factor_coef Fsqd
_refine_ls_weighting_details 'calc w=1/[\s^2^(Fo^2^)+(0.0346P)^2^+0.4285P] where P=(Fo^2^+2Fc^2^)/3'
_refine_ls_weighting_scheme calc
_refine_ls_wR_factor_gt 0.0995
_refine_ls_wR_factor_ref 0.1024
_reflns_number_gt 1172
_reflns_number_total 1252
_reflns_threshold_expression >2sigma(I)
_cod_data_source_file b401288g.txt
_cod_data_source_block 6a
_cod_original_sg_symbol_H-M P2(1)
_cod_database_code 7102623

loop_
_symmetry_equiv_pos_as_xyz
'x, y, z'
'-x, y+1/2, -z'

loop_
_atom_site_label
_atom_site_type_symbol
_atom_site_fract_x
_atom_site_fract_y
_atom_site_fract_z
_atom_site_U_iso_or_equiv
_atom_site_adp_type
_atom_site_occupancy
_atom_site_symmetry_multiplicity
_atom_site_calc_flag
_atom_site_refinement_flags
S1 S 0.5474(2) 0.2775(3) 0.30162(17) 0.0770(7) Uani 1 1 d .
O1 O 0.4146(6) 0.2684(10) 0.2817(5) 0.111(2) Uani 1 1 d .
O2 O 0.6251(7) 0.1407(7) 0.3496(5) 0.109(2) Uani 1 1 d .
O3 O 1.0126(5) 1.2168(8) 0.1909(4) 0.0862(18) Uani 1 1 d .
N1 N 0.5937(6) 0.4435(7) 0.3690(4) 0.0562(16) Uani 1 1 d .
N2 N 0.9118(5) 0.8376(7) 0.2928(4) 0.0596(17) Uani 1 1 d .
N3 N 0.8877(5) 0.8893(7) 0.1924(4) 0.0522(15) Uani 1 1 d .
C1 C 0.5244(6) 0.6035(8) 0.3450(5) 0.0519(18) Uani 1 1 d .
H1 H 0.4802 0.6066 0.2732 0.062 Uiso 1 1 calc R
C2 C 0.6289(6) 0.7317(8) 0.3676(5) 0.0530(19) Uani 1 1 d .
H2 H 0.6019 0.8352 0.3937 0.064 Uiso 1 1 calc R
C3 C 0.7363(7) 0.6532(10) 0.4458(5) 0.062(2) Uani 1 1 d .
H3 H 0.7247 0.6616 0.5132 0.074 Uiso 1 1 calc R
C4 C 0.7290(7) 0.4721(10) 0.4098(5) 0.064(2) Uani 1 1 d .
H4A H 0.7719 0.4579 0.3582 0.076 Uiso 1 1 calc R
H4B H 0.7651 0.3961 0.4649 0.076 Uiso 1 1 calc R
C5 C 0.4303(7) 0.6233(11) 0.4061(5) 0.074(2) Uani 1 1 d .
H5A H 0.3867 0.5177 0.4058 0.089 Uiso 1 1 calc R
H5B H 0.4749 0.6492 0.4752 0.089 Uiso 1 1 calc R
C6 C 0.3364(8) 0.7589(16) 0.3659(7) 0.114(4) Uani 1 1 d .
H6A H 0.2797 0.7670 0.4067 0.136 Uiso 1 1 calc R
H6B H 0.2904 0.7325 0.2981 0.136 Uiso 1 1 calc R
H6C H 0.3789 0.8641 0.3670 0.136 Uiso 1 1 calc R
C7 C 0.6834(6) 0.7717(11) 0.2797(5) 0.0562(18) Uani 1 1 d .
H7A H 0.6658 0.6816 0.2307 0.067 Uiso 1 1 calc R
H7B H 0.6486 0.8753 0.2468 0.067 Uiso 1 1 calc R
C8 C 0.8228(7) 0.7890(10) 0.3271(5) 0.0571(18) Uani 1 1 d .
C9 C 0.8523(7) 0.7462(10) 0.4389(5) 0.065(2) Uani 1 1 d .
H9 H 0.8554 0.8522 0.4754 0.078 Uiso 1 1 calc R
C10 C 0.9767(7) 0.6592(13) 0.4814(6) 0.093(3) Uani 1 1 d .
H10A H 1.0429 0.7300 0.4731 0.112 Uiso 1 1 calc R
H10B H 0.9773 0.5552 0.4465 0.112 Uiso 1 1 calc R
H10C H 0.9888 0.6371 0.5516 0.112 Uiso 1 1 calc R
C11 C 0.8171(7) 0.7768(12) 0.1138(5) 0.072(2) Uani 1 1 d .
H11A H 0.7279 0.7865 0.1053 0.087 Uiso 1 1 calc R
H11B H 0.8424 0.6609 0.1286 0.087 Uiso 1 1 calc R
C12 C 0.8514(7) 0.8386(14) 0.0224(6) 0.092(3) Uani 1 1 d .
H12A H 0.8607 0.7445 -0.0194 0.111 Uiso 1 1 calc R
H12B H 0.7863 0.9118 -0.0169 0.111 Uiso 1 1 calc R
C13 C 0.9709(7) 0.9316(12) 0.0569(5) 0.074(2) Uani 1 1 d .
H13A H 0.9597 1.0477 0.0351 0.089 Uiso 1 1 calc R
H13B H 1.0341 0.8809 0.0301 0.089 Uiso 1 1 calc R
C14 C 1.0093(6) 0.9212(10) 0.1705(6) 0.062(2) Uani 1 1 d .
H14 H 1.0625 0.8221 0.1907 0.074 Uiso 1 1 calc R
C15 C 1.0762(6) 1.0686(10) 0.2248(6) 0.064(2) Uani 1 1 d .
H15A H 1.0853 1.0560 0.2961 0.076 Uiso 1 1 calc R
H15B H 1.1593 1.0741 0.2154 0.076 Uiso 1 1 calc R
C16 C 1.0751(9) 1.3612(13) 0.2415(8) 0.114(4) Uani 1 1 d .
H16A H 1.0291 1.4602 0.2140 0.136 Uiso 1 1 calc R
H16B H 1.1577 1.3672 0.2330 0.136 Uiso 1 1 calc R
H16C H 1.0808 1.3534 0.3118 0.136 Uiso 1 1 calc R
C17 C 0.5793(7) 0.3136(9) 0.1856(5) 0.058(2) Uani 1 1 d .
C18 C 0.6915(6) 0.2647(10) 0.1710(5) 0.0606(19) Uani 1 1 d .
H18 H 0.7504 0.2086 0.2215 0.073 Uiso 1 1 calc R
C19 C 0.7158(6) 0.2992(11) 0.0812(6) 0.065(2) Uani 1 1 d .
H19 H 0.7918 0.2657 0.0717 0.078 Uiso 1 1 calc R
C20 C 0.6300(7) 0.3827(10) 0.0041(6) 0.0580(19) Uani 1 1 d .
C21 C 0.5184(7) 0.4315(10) 0.0202(6) 0.066(2) Uani 1 1 d .
H21 H 0.4599 0.4889 -0.0300 0.079 Uiso 1 1 calc R
C22 C 0.4925(7) 0.3967(10) 0.1089(6) 0.067(2) Uani 1 1 d .
H22 H 0.4161 0.4289 0.1180 0.080 Uiso 1 1 calc R
C23 C 0.6568(7) 0.4158(13) -0.0939(6) 0.086(3) Uani 1 1 d .
H23A H 0.5872 0.4737 -0.1379 0.104 Uiso 1 1 calc R
H23B H 0.6698 0.3112 -0.1239 0.104 Uiso 1 1 calc R
H23C H 0.7306 0.4838 -0.0828 0.104 Uiso 1 1 calc R

loop_
_atom_site_aniso_label
_atom_site_aniso_U_11
_atom_site_aniso_U_22
_atom_site_aniso_U_33
_atom_site_aniso_U_23
_atom_site_aniso_U_13
_atom_site_aniso_U_12
S1 0.1044(18) 0.0471(12) 0.0978(16) -0.0143(14) 0.0583(14) -0.0216(14)
O1 0.112(5) 0.116(5) 0.132(5) -0.052(5) 0.077(4) -0.064(5)
O2 0.200(7) 0.031(3) 0.124(5) 0.015(3) 0.091(5) 0.011(4)
O3 0.075(4) 0.064(4) 0.110(5) -0.002(4) 0.011(4) -0.001(3)
N1 0.068(4) 0.038(4) 0.067(4) 0.001(3) 0.027(3) -0.002(3)
N2 0.062(4) 0.049(4) 0.062(4) 0.007(3) 0.007(3) -0.008(3)
N3 0.044(3) 0.057(4) 0.052(4) 0.008(3) 0.008(3) 0.002(3)
C1 0.055(4) 0.053(5) 0.054(4) -0.001(4) 0.026(4) 0.003(4)
C2 0.067(5) 0.041(5) 0.051(4) -0.003(3) 0.016(4) 0.000(4)
C3 0.080(6) 0.059(5) 0.045(4) 0.001(4) 0.017(4) -0.007(5)
C4 0.073(6) 0.050(5) 0.069(5) 0.017(4) 0.023(4) 0.005(4)
C5 0.077(5) 0.089(7) 0.062(5) 0.005(5) 0.031(4) 0.011(5)
C6 0.101(7) 0.152(10) 0.093(6) -0.002(8) 0.038(6) 0.046(8)
C7 0.064(5) 0.044(4) 0.059(4) 0.006(4) 0.014(4) 0.007(4)
C8 0.066(5) 0.045(4) 0.055(4) -0.001(4) 0.009(4) -0.007(4)
C9 0.074(5) 0.060(6) 0.054(5) -0.005(4) 0.007(4) -0.018(5)
C10 0.069(6) 0.121(8) 0.084(7) 0.018(6) 0.011(5) -0.008(6)
C11 0.070(5) 0.066(5) 0.074(5) -0.001(5) 0.006(4) -0.009(5)
C12 0.067(6) 0.134(10) 0.080(6) -0.021(6) 0.027(5) -0.018(6)
C13 0.071(5) 0.084(6) 0.075(6) -0.009(5) 0.033(4) 0.000(5)
C14 0.043(4) 0.056(5) 0.087(6) 0.008(5) 0.019(4) 0.007(4)
C15 0.051(5) 0.064(6) 0.077(5) 0.016(5) 0.019(4) 0.003(5)
C16 0.130(9) 0.071(7) 0.131(9) -0.002(7) 0.022(7) 0.004(7)
C17 0.064(5) 0.049(5) 0.067(5) -0.012(4) 0.026(4) -0.001(4)
C18 0.069(5) 0.046(4) 0.065(5) 0.002(4) 0.015(4) 0.011(4)
C19 0.048(4) 0.071(5) 0.079(5) 0.005(5) 0.025(4) 0.008(4)
C20 0.047(4) 0.063(5) 0.059(5) -0.012(4) 0.006(4) -0.010(4)
C21 0.054(5) 0.067(6) 0.067(6) -0.009(5) 0.002(4) 0.004(4)
C22 0.050(5) 0.070(6) 0.080(6) -0.022(5) 0.018(4) -0.003(4)
C23 0.080(6) 0.103(8) 0.070(6) -0.008(5) 0.012(5) -0.009(5)

loop_
_atom_type_symbol
_atom_type_description
_atom_type_scat_dispersion_real
_atom_type_scat_dispersion_imag
_atom_type_scat_source
C C 0.0033 0.0016 'International Tables Vol C Tables 4.2.6.8 and 6.1.1.4'
H H 0.0000 0.0000 'International Tables Vol C Tables 4.2.6.8 and 6.1.1.4'
N N 0.0061 0.0033 'International Tables Vol C Tables 4.2.6.8 and 6.1.1.4'
O O 0.0106 0.0060 'International Tables Vol C Tables 4.2.6.8 and 6.1.1.4'
S S 0.1246 0.1234 'International Tables Vol C Tables 4.2.6.8 and 6.1.1.4'

loop_
_geom_angle_atom_site_label_1
_geom_angle_atom_site_label_2
_geom_angle_atom_site_label_3
_geom_angle
O1 S1 O2 120.6(5)
O1 S1 N1 107.4(4)
O2 S1 N1 107.4(3)
O1 S1 C17 107.0(4)
O2 S1 C17 107.4(4)
N1 S1 C17 106.3(3)
C15 O3 C16 112.7(6)
C4 N1 C1 111.5(5)
C4 N1 S1 118.4(5)
C1 N1 S1 120.8(5)
C8 N2 N3 120.4(6)
N2 N3 C11 118.3(6)
N2 N3 C14 108.6(5)
C11 N3 C14 106.5(6)
N1 C1 C2 102.2(5)
N1 C1 C5 111.1(6)
C2 C1 C5 115.0(6)
C3 C2 C1 106.2(6)
C3 C2 C7 104.3(5)
C1 C2 C7 115.2(5)
C2 C3 C9 105.7(6)
C2 C3 C4 101.4(6)
C9 C3 C4 114.3(7)
N1 C4 C3 103.2(6)
C6 C5 C1 112.5(6)
C8 C7 C2 105.0(5)
N2 C8 C7 132.6(6)
N2 C8 C9 118.4(6)
C7 C8 C9 108.9(6)
C10 C9 C3 117.1(7)
C10 C9 C8 114.3(6)
C3 C9 C8 103.1(6)
N3 C11 C12 102.6(6)
C13 C12 C11 107.9(6)
C12 C13 C14 106.1(6)
C15 C14 N3 112.9(6)
C15 C14 C13 116.3(7)
N3 C14 C13 102.2(5)
O3 C15 C14 111.4(6)
C18 C17 C22 119.3(7)
C18 C17 S1 120.6(6)
C22 C17 S1 120.1(6)
C19 C18 C17 119.5(7)
C18 C19 C20 121.7(7)
C21 C20 C19 118.0(7)
C21 C20 C23 121.0(7)
C19 C20 C23 121.0(7)
C22 C21 C20 120.9(7)
C21 C22 C17 120.6(7)

loop_
_geom_bond_atom_site_label_1
_geom_bond_atom_site_label_2
_geom_bond_distance
S1 O1 1.429(6)
S1 O2 1.434(7)
S1 N1 1.618(6)
S1 C17 1.764(7)
O3 C15 1.390(9)
O3 C16 1.424(10)
N1 C4 1.471(8)
N1 C1 1.479(9)
N2 C8 1.272(8)
N2 N3 1.404(7)
N3 C11 1.460(9)
N3 C14 1.488(8)
C1 C2 1.514(9)
C1 C5 1.527(9)
C2 C3 1.508(9)
C2 C7 1.538(8)
C3 C9 1.514(9)
C3 C4 1.521(11)
C5 C6 1.498(11)
C7 C8 1.513(9)
C8 C9 1.531(9)
C9 C10 1.513(10)
C11 C12 1.504(10)
C12 C13 1.480(10)
C13 C14 1.514(10)
C14 C15 1.479(10)
C17 C18 1.376(9)
C17 C22 1.388(10)
C18 C19 1.373(9)
C19 C20 1.388(10)
C20 C21 1.377(10)
C20 C23 1.493(10)
C21 C22 1.367(11)

loop_
_cod_related_entry_id
_cod_related_entry_database
_cod_related_entry_code
1 ChemSpider 21198702
